data_2102407
loop_
_publ_author_name
'Marsh, Richard E.'

_publ_section_title
;
 Space group <i>Cc</i>: an update
;
_journal_issue 2
_journal_name_full 'Acta Crystallographica Section B'
_journal_page_first 252
_journal_page_last 253
_journal_paper_doi 10.1107/S0108768104003878
_journal_volume 60
_journal_year 2004
_chemical_formula_moiety 'C18 H24 N2'
_chemical_formula_sum 'C18 H24 N2'
_space_group_crystal_system monoclinic
_space_group_IT_number 15
_symmetry_space_group_name_H-M 'C 1 2/c 1'
_audit_creation_method CRYM
_cell_angle_alpha 90
_cell_angle_beta 81.80
_cell_angle_gamma 90
_cell_formula_units_Z 4
_cell_length_a 6.3810
_cell_length_b 14.1530
_cell_length_c 17.7300
_cell_volume 1584.831
_cod_data_source_file bk0142.cif
_cod_data_source_block QIZLIU
_cod_depositor_comments
;
 Adding the _cell_formula_units_Z data item.

 Antanas Vaitkus,
 2017-08-05

  Added moiety chemical formula from Marsh (2004) paper.
  The summary chemical formula is calculated from moiety formula using
  AdHocParser
  (svn://www.crystallography.net/cod-tools/trunk/Formulae/AdHocParser.yp,
  revision 1441.)

  Andrius Merkys
  2013-11-11
;
_cod_original_sg_symbol_H-M C2/c
_cod_database_code 2102407

loop_
_atom_site_label
_atom_site_type_symbol
_atom_site_fract_x
_atom_site_fract_y
_atom_site_fract_z
C1 C -0.04100 0.61300 0.29050
C2 C -0.25250 0.63450 0.31700
C3 C -0.33450 0.63600 0.39300
C4 C -0.20700 0.61600 0.44900
C5 C 0.00400 0.59450 0.42300
C6 C 0.08350 0.59250 0.34700
N1 N -0.28300 0.61600 0.52550
C13 C -0.50050 0.63350 0.55500
C14 C -0.54050 0.63000 0.64000
C15 C -0.76800 0.64250 0.67200
